data_8101463
loop_
_publ_author_name
'Olbrich, Falk'
'Gr\"oger, Gunther'
'Behrens, Ulrich'

_publ_section_title
;
Crystal structure of bis(isopropoxo)(oxo)tetrakis(3,3,6,6-tetramethyl-
1-thia-cyclohept-4-yne)tetracopper(I)-n-hexane (1/1), [Cu4(iso-C3H7O)
2(O)(C10H16S)4] &#x00B7; C6H14, of hydroxo-isopropoxo-oxo-tetrakis
(3,3,6,6-tetramethyl-1-thia-cyclohept-4-yne)tetracopper(I), [Cu4(OH)
(iso-C3H7O)(O)(C10H16S)4] and of dihydroxo-oxo-tetrakis(3,3,6,6-tetramethyl-
1-thia-cyclohept-4-yne)-tetracopper(I), [Cu4(OH)2(O)(C10H16S)4]
;
_journal_issue 2
_journal_name_full 'Zeitschrift f\"ur Kristallographie - New Crystal Structures'
_journal_page_first 195
_journal_page_last 200
_journal_volume 214
_journal_year 1999
_chemical_formula_structural '[Cu4(O H)(iso-C3 H7 O)(O)(C10 H16 S)4]'
_chemical_formula_sum 'C43 H72 Cu4 O3 S4'
_chemical_formula_weight 1019.41
_chemical_name_common '[Cu4(OH)(C3H7O)(S-alkyne)4]'
_space_group_IT_number 15
_symmetry_cell_setting monoclinic
_symmetry_space_group_name_Hall '-C 2yc'
_symmetry_space_group_name_H-M 'C 1 2/c 1'
_cell_angle_alpha 90.00
_cell_angle_beta 98.58(2)
_cell_angle_gamma 90.00
_cell_formula_units_Z 4
_cell_length_a 18.663(6)
_cell_length_b 18.709(2)
_cell_length_c 14.527(5)
_cell_measurement_temperature 293(2)
_cell_volume 5016(2)
_diffrn_ambient_temperature 293(2)
_exptl_crystal_density_diffrn 1.350
_refine_ls_R_factor_obs 0.0407
_refine_ls_wR_factor_obs 0.1074
_cod_original_sg_symbol_H-M 'C 2/c'
_cod_database_code 8101463

loop_
_symmetry_equiv_pos_as_xyz
'x, y, z'
'-x, y, -z+1/2'
'x+1/2, y+1/2, z'
'-x+1/2, y+1/2, -z+1/2'
'-x, -y, -z'
'x, -y, z-1/2'
'-x+1/2, -y+1/2, -z'
'x+1/2, -y+1/2, z-1/2'

loop_
_atom_site_aniso_label
_atom_site_aniso_U_11
_atom_site_aniso_U_22
_atom_site_aniso_U_33
_atom_site_aniso_U_23
_atom_site_aniso_U_13
_atom_site_aniso_U_12
Cu1 0.03119(19) 0.0345(2) 0.0395(2) -0.00017(15) 0.00449(14) 0.00045(14)
Cu2 0.0387(2) 0.0338(2) 0.03144(19) 0.00376(14) 0.00671(14) 0.00518(15)
S1 0.0367(4) 0.1002(8) 0.0858(7) -0.0276(6) 0.0088(4) 0.0027(4)
S2 0.0496(4) 0.0660(5) 0.0354(3) 0.0014(3) 0.0070(3) 0.0018(3)
O1 0.0360(12) 0.0305(12) 0.0432(13) 0.000 0.0113(10) 0.000
O2 0.0341(14) 0.0310(15) 0.104(3) 0.000 0.0092(15) 0.000
O3 0.113(3) 0.0262(14) 0.0352(14) 0.000 0.0156(15) 0.000
C1 0.059(5) 0.025(2) 0.038(2) 0.000(2) 0.009(4) 0.004(2)
C2 0.062(4) 0.043(4) 0.058(4) -0.004(3) -0.003(3) -0.007(3)
C3 0.056(4) 0.044(3) 0.076(5) 0.010(3) 0.016(4) 0.012(3)
C10 0.0351(13) 0.0536(18) 0.0433(14) -0.0059(13) -0.0026(10) 0.0041(12)
C11 0.0314(13) 0.0523(17) 0.0507(15) -0.0064(13) 0.0029(11) 0.0003(12)
C12 0.0370(15) 0.0529(19) 0.077(2) -0.0088(16) 0.0045(14) -0.0075(13)
C13 0.055(2) 0.058(2) 0.134(4) -0.030(2) 0.015(2) -0.0096(18)
C14 0.063(2) 0.087(3) 0.105(3) 0.027(3) -0.006(2) -0.028(2)
C15 0.0405(16) 0.073(2) 0.071(2) -0.0161(18) 0.0003(14) -0.0098(15)
C16 0.0425(17) 0.077(3) 0.087(3) -0.018(2) -0.0164(17) 0.0189(17)
C17 0.0443(17) 0.056(2) 0.073(2) -0.0121(17) -0.0103(15) 0.0117(14)
C18 0.058(2) 0.085(3) 0.102(3) -0.048(3) -0.010(2) 0.021(2)
C19 0.073(3) 0.065(3) 0.117(4) 0.015(3) -0.017(3) 0.014(2)
C20 0.0428(13) 0.0398(14) 0.0286(11) 0.0014(10) 0.0032(10) -0.0016(11)
C21 0.0383(13) 0.0422(14) 0.0288(11) 0.0037(10) -0.0004(9) -0.0013(11)
C22 0.073(2) 0.0414(16) 0.0342(13) -0.0003(12) -0.0050(13) 0.0113(14)
C23 0.110(3) 0.096(3) 0.0409(17) -0.0063(18) -0.0054(18) 0.067(3)
C24 0.195(6) 0.045(2) 0.0465(19) 0.0027(16) -0.014(3) -0.034(3)
C25 0.0638(18) 0.0474(16) 0.0332(13) -0.0044(12) -0.0004(12) 0.0118(14)
C26 0.0603(18) 0.0427(15) 0.0364(13) 0.0068(12) 0.0036(12) -0.0016(13)
C27 0.0663(19) 0.0368(14) 0.0340(13) 0.0053(11) 0.0055(12) 0.0029(13)
C28 0.111(3) 0.0520(19) 0.0391(15) 0.0008(14) 0.0052(17) -0.033(2)
C29 0.109(3) 0.051(2) 0.0495(18) 0.0108(15) 0.0151(19) 0.032(2)

loop_
_atom_site_label
_atom_site_type_symbol
_atom_site_fract_x
_atom_site_fract_y
_atom_site_fract_z
_atom_site_U_iso_or_equiv
_atom_site_thermal_displace_type
_atom_site_occupancy
_atom_site_calc_flag
_atom_site_refinement_flags
_atom_site_disorder_assembly
_atom_site_disorder_group
Cu1 Cu 0.076466(19) 0.38141(2) 0.26916(3) 0.03514(12) Uani 1 d . . .
Cu2 Cu 0.00805(2) 0.24251(2) 0.15305(2) 0.03449(12) Uani 1 d . . .
S1 S 0.33137(5) 0.38280(7) 0.27479(8) 0.0743(3) Uani 1 d . . .
S2 S 0.08336(4) 0.26922(5) -0.14510(5) 0.05027(19) Uani 1 d . . .
O1 O 0.0000 0.31184(13) 0.2500 0.0360(5) Uani 1 d S . .
O2 O 0.0000 0.45195(16) 0.2500 0.0564(8) Uani 1 d SD . .
H1 H 0.0000 0.49578(17) 0.2500 0.10(2) Uiso 1 d SD . .
O3 O 0.0000 0.17359(15) 0.2500 0.0576(9) Uani 1 d S . .
C1 C 0.0188(3) 0.0990(3) 0.2468(5) 0.0403(15) Uani 0.50 d P . .
H1A H 0.0312 0.0889 0.1849 0.06(2) Uiso 0.50 calc PR . .
C2 C -0.0524(4) 0.0628(4) 0.2538(5) 0.0555(15) Uani 0.50 d P . .
H2A H -0.0681 0.0757 0.3116 0.058(9) Uiso 0.50 calc PR . .
H2B H -0.0463 0.0119 0.2515 0.058(9) Uiso 0.50 calc PR . .
H2C H -0.0880 0.0778 0.2029 0.058(9) Uiso 0.50 calc PR . .
C3 C 0.0798(4) 0.0729(4) 0.3174(6) 0.0582(17) Uani 0.50 d P . .
H3A H 0.1240 0.0959 0.3074 0.058(9) Uiso 0.50 calc PR . .
H3B H 0.0848 0.0221 0.3114 0.058(9) Uiso 0.50 calc PR . .
H3C H 0.0699 0.0840 0.3788 0.058(9) Uiso 0.50 calc PR . .
C10 C 0.17481(15) 0.34907(17) 0.2918(2) 0.0449(6) Uani 1 d . . .
C11 C 0.17431(14) 0.41547(17) 0.2908(2) 0.0451(6) Uani 1 d . . .
C12 C 0.21869(16) 0.48168(19) 0.2933(3) 0.0561(8) Uani 1 d . . .
C13 C 0.1944(2) 0.5373(2) 0.3586(4) 0.0820(13) Uani 1 d . . .
H131 H 0.1458 0.5522 0.3355 0.089(3) Uiso 1 calc R . .
H132 H 0.2262 0.5779 0.3620 0.089(3) Uiso 1 calc R . .
H133 H 0.1959 0.5170 0.4196 0.089(3) Uiso 1 calc R . .
C14 C 0.2144(2) 0.5119(3) 0.1949(3) 0.0869(14) Uani 1 d . . .
H141 H 0.2428 0.5548 0.1966 0.089(3) Uiso 1 calc R . .
H142 H 0.1649 0.5226 0.1706 0.089(3) Uiso 1 calc R . .
H143 H 0.2328 0.4773 0.1556 0.089(3) Uiso 1 calc R . .
C15 C 0.29672(17) 0.4593(2) 0.3313(3) 0.0623(9) Uani 1 d . . .
H151 H 0.2993 0.4486 0.3970 0.060(4) Uiso 1 calc R . .
H152 H 0.3284 0.4996 0.3258 0.060(4) Uiso 1 calc R . .
C16 C 0.29808(18) 0.3076(2) 0.3349(3) 0.0718(11) Uani 1 d . . .
H161 H 0.3303 0.2674 0.3308 0.060(4) Uiso 1 calc R . .
H162 H 0.3012 0.3199 0.4003 0.060(4) Uiso 1 calc R . .
C17 C 0.21957(18) 0.2829(2) 0.2995(3) 0.0596(9) Uani 1 d . . .
C18 C 0.2154(2) 0.2484(2) 0.2035(4) 0.0837(15) Uani 1 d . . .
H181 H 0.2453 0.2065 0.2080 0.089(3) Uiso 1 calc R . .
H182 H 0.2321 0.2818 0.1612 0.089(3) Uiso 1 calc R . .
H183 H 0.1661 0.2354 0.1811 0.089(3) Uiso 1 calc R . .
C19 C 0.1948(3) 0.2303(2) 0.3697(4) 0.0883(15) Uani 1 d . . .
H191 H 0.2288 0.1915 0.3803 0.089(3) Uiso 1 calc R . .
H192 H 0.1478 0.2120 0.3454 0.089(3) Uiso 1 calc R . .
H193 H 0.1926 0.2546 0.4274 0.089(3) Uiso 1 calc R . .
C20 C 0.01523(14) 0.28109(15) 0.03234(17) 0.0373(5) Uani 1 d . . .
C21 C 0.02462(14) 0.21517(15) 0.02946(17) 0.0370(5) Uani 1 d . . .
C22 C 0.04484(19) 0.15577(17) -0.02993(19) 0.0509(7) Uani 1 d . . .
C23 C 0.1238(3) 0.1341(2) 0.0034(2) 0.0838(15) Uani 1 d . . .
H231 H 0.1369 0.0955 -0.0343 0.089(3) Uiso 1 calc R . .
H232 H 0.1289 0.1190 0.0672 0.089(3) Uiso 1 calc R . .
H233 H 0.1550 0.1742 -0.0019 0.089(3) Uiso 1 calc R . .
C24 C -0.0051(3) 0.0922(2) -0.0323(3) 0.0987(19) Uani 1 d . . .
H241 H 0.0006 0.0702 0.0281 0.089(3) Uiso 1 calc R . .
H242 H 0.0066 0.0583 -0.0773 0.089(3) Uiso 1 calc R . .
H243 H -0.0544 0.1077 -0.0491 0.089(3) Uiso 1 calc R . .
C25 C 0.03767(18) 0.18553(17) -0.13045(19) 0.0489(7) Uani 1 d . . .
H251 H -0.0134 0.1917 -0.1536 0.060(4) Uiso 1 calc R . .
H252 H 0.0562 0.1498 -0.1692 0.060(4) Uiso 1 calc R . .
C26 C 0.01618(17) 0.33339(16) -0.12014(19) 0.0469(7) Uani 1 d . . .
H261 H 0.0239 0.3776 -0.1522 0.060(4) Uiso 1 calc R . .
H262 H -0.0313 0.3155 -0.1463 0.060(4) Uiso 1 calc R . .
C27 C 0.01512(18) 0.35093(16) -0.01631(19) 0.0459(6) Uani 1 d . . .
C28 C 0.0826(2) 0.3933(2) 0.0234(2) 0.0681(11) Uani 1 d . . .
H281 H 0.0828 0.4382 -0.0086 0.089(3) Uiso 1 calc R . .
H282 H 0.1252 0.3666 0.0153 0.089(3) Uiso 1 calc R . .
H283 H 0.0824 0.4018 0.0886 0.089(3) Uiso 1 calc R . .
C29 C -0.0534(2) 0.3943(2) -0.0098(2) 0.0695(11) Uani 1 d . . .
H291 H -0.0530 0.4100 0.0531 0.089(3) Uiso 1 calc R . .
H292 H -0.0953 0.3650 -0.0285 0.089(3) Uiso 1 calc R . .
H293 H -0.0549 0.4351 -0.0501 0.089(3) Uiso 1 calc R . .

loop_
_geom_bond_atom_site_label_1
_geom_bond_atom_site_label_2
_geom_bond_distance
_geom_bond_site_symmetry_2
_geom_bond_publ_flag
Cu1 C10 1.914(3) . ?
Cu1 C11 1.915(3) . ?
Cu1 O1 1.9208(18) . ?
Cu1 O2 1.933(2) . ?
Cu1 Cu1 2.8253(12) 2 ?
Cu2 C20 1.919(3) . ?
Cu2 O3 1.9318(19) . ?
Cu2 C21 1.936(3) . ?
Cu2 O1 1.9369(17) . ?
Cu2 Cu2 2.8769(12) 2 ?
S1 C16 1.814(5) . ?
S1 C15 1.815(4) . ?
S2 C25 1.811(3) . ?
S2 C26 1.811(3) . ?
O1 Cu1 1.9209(18) 2 ?
O1 Cu2 1.9369(17) 2 ?
O2 Cu1 1.933(2) 2 ?
O3 C1 1.442(6) 2 ?
O3 C1 1.442(6) . ?
O3 Cu2 1.9318(19) 2 ?
C1 C3 1.496(9) . ?
C1 C2 1.508(9) . ?
C10 C11 1.242(4) . ?
C10 C17 1.489(4) . ?
C11 C12 1.487(4) . ?
C12 C13 1.522(5) . ?
C12 C14 1.529(6) . ?
C12 C15 1.537(4) . ?
C16 C17 1.549(5) . ?
C17 C18 1.528(6) . ?
C17 C19 1.536(6) . ?
C20 C21 1.247(4) . ?
C20 C27 1.485(4) . ?
C21 C22 1.490(4) . ?
C22 C24 1.508(5) . ?
C22 C23 1.536(5) . ?
C22 C25 1.550(4) . ?
C26 C27 1.547(4) . ?
C27 C28 1.528(5) . ?
C27 C29 1.529(5) . ?
